data_7022083
loop_
_publ_author_name
'Armstrong, Jennifer A.'
'Williams, Edward R.'
'Weller, Mark T.'

_publ_section_title
;
 Manganese(III) fluorophosphate frameworks.
;
_journal_issue 6
_journal_name_full 'Dalton transactions (Cambridge, England : 2003)'
_journal_page_first 2302
_journal_page_last 2308
_journal_paper_doi 10.1039/c2dt31611k
_journal_volume 42
_journal_year 2013
_chemical_formula_sum 'F2 H3 Mn O8 P2 Rb2'
_chemical_formula_weight 456.84
_space_group_IT_number 14
_symmetry_cell_setting monoclinic
_symmetry_space_group_name_Hall '-P 2ybc'
_symmetry_space_group_name_H-M 'P 1 21/c 1'
_atom_sites_solution_hydrogens geom
_atom_sites_solution_primary direct
_atom_sites_solution_secondary difmap
_audit_creation_method SHELXL-97
_audit_update_record
;
2012-06-07 # Formatted by publCIF
;
_cell_angle_alpha 90.00
_cell_angle_beta 114.364(2)
_cell_angle_gamma 90.00
_cell_formula_units_Z 2
_cell_length_a 7.3481(2)
_cell_length_b 7.8143(3)
_cell_length_c 8.5789(3)
_cell_measurement_reflns_used 3113
_cell_measurement_temperature 120(2)
_cell_measurement_theta_max 27.48
_cell_measurement_theta_min 2.91
_cell_volume 448.73(3)
_computing_structure_refinement 'SHELXL-97 (Sheldrick, 2008)'
_diffrn_ambient_temperature 120(2)
_diffrn_detector_area_resol_mean '4096x4096pixels / 62x62mm'
_diffrn_measured_fraction_theta_full 0.994
_diffrn_measured_fraction_theta_max 0.994
_diffrn_measurement_device_type 'Bruker-Nonius APEX II CCD camera on \k-goniostat'
_diffrn_measurement_method '\f & \w scans'
_diffrn_radiation_monochromator '10cm confocal mirrors'
_diffrn_radiation_source 'Bruker-Nonius FR591 rotating anode'
_diffrn_radiation_type MoK\a
_diffrn_radiation_wavelength 0.71073
_diffrn_reflns_av_R_equivalents 0.0259
_diffrn_reflns_av_sigmaI/netI 0.0258
_diffrn_reflns_limit_h_max 9
_diffrn_reflns_limit_h_min -8
_diffrn_reflns_limit_k_max 10
_diffrn_reflns_limit_k_min -9
_diffrn_reflns_limit_l_max 10
_diffrn_reflns_limit_l_min -11
_diffrn_reflns_number 4697
_diffrn_reflns_theta_full 27.49
_diffrn_reflns_theta_max 27.49
_diffrn_reflns_theta_min 3.04
_exptl_absorpt_coefficient_mu 12.660
_exptl_absorpt_correction_T_max 0.8803
_exptl_absorpt_correction_T_min 0.6226
_exptl_absorpt_correction_type multi-scan
_exptl_crystal_colour 'irregular plates'
_exptl_crystal_density_diffrn 3.381
_exptl_crystal_density_method 'not measured'
_exptl_crystal_description brown
_exptl_crystal_F_000 327
_exptl_crystal_size_max 0.05
_exptl_crystal_size_mid 0.03
_exptl_crystal_size_min 0.01
_refine_diff_density_max 0.413
_refine_diff_density_min -0.516
_refine_diff_density_rms 0.117
_refine_ls_extinction_method none
_refine_ls_goodness_of_fit_ref 1.074
_refine_ls_hydrogen_treatment mixed
_refine_ls_matrix_type full
_refine_ls_number_parameters 78
_refine_ls_number_reflns 1020
_refine_ls_number_restraints 0
_refine_ls_restrained_S_all 1.074
_refine_ls_R_factor_all 0.0183
_refine_ls_R_factor_gt 0.0176
_refine_ls_shift/su_max 0.006
_refine_ls_shift/su_mean 0.000
_refine_ls_structure_factor_coef Fsqd
_refine_ls_weighting_details 'calc w=1/[\s^2^(Fo^2^)+(0.0000P)^2^+0.9902P] where P=(Fo^2^+2Fc^2^)/3'
_refine_ls_weighting_scheme calc
_refine_ls_wR_factor_gt 0.0397
_refine_ls_wR_factor_ref 0.0401
_reflns_number_gt 998
_reflns_number_total 1020
_reflns_threshold_expression >2\s(I)
_cod_data_source_file c2dt31611k_5.cif
_cod_data_source_block 2010jaa0013_p21c
_cod_original_sg_symbol_H-M P21/c
_cod_database_code 7022083

loop_
_symmetry_equiv_pos_as_xyz
'x, y, z'
'-x, y+1/2, -z+1/2'
'-x, -y, -z'
'x, -y-1/2, z-1/2'

loop_
_atom_site_label
_atom_site_type_symbol
_atom_site_fract_x
_atom_site_fract_y
_atom_site_fract_z
_atom_site_U_iso_or_equiv
_atom_site_adp_type
_atom_site_occupancy
_atom_site_symmetry_multiplicity
_atom_site_calc_flag
_atom_site_refinement_flags
O3 O -0.4218(2) 0.2720(2) -0.0172(2) 0.0096(3) Uani 1 1 d .
O4 O -0.1619(3) 0.4844(2) 0.0043(2) 0.0118(4) Uani 1 1 d .
H1 H -0.269(6) 0.219(5) -0.276(5) 0.030(10) Uiso 1 1 d .
H2 H -0.077(8) 0.489(8) -0.005(8) 0.006(16) Uiso 0.50 1 d P
Rb1 Rb 0.13195(3) 0.16329(3) 0.19187(3) 0.00977(9) Uani 1 1 d .
Mn1 Mn 0.5000 0.0000 0.0000 0.00621(12) Uani 1 2 d S
P1 P -0.32238(9) 0.36388(7) -0.11724(7) 0.00669(13) Uani 1 1 d .
F1 F 0.23269(19) 0.05317(17) -0.08368(16) 0.0097(3) Uani 1 1 d .
O1 O 0.5217(2) 0.0447(2) 0.22792(19) 0.0093(3) Uani 1 1 d .
O2 O -0.2071(3) 0.2322(2) -0.1844(2) 0.0095(3) Uani 1 1 d .

loop_
_atom_site_aniso_label
_atom_site_aniso_U_11
_atom_site_aniso_U_22
_atom_site_aniso_U_33
_atom_site_aniso_U_23
_atom_site_aniso_U_13
_atom_site_aniso_U_12
O3 0.0122(8) 0.0083(8) 0.0109(7) 0.0017(6) 0.0074(6) -0.0004(6)
O4 0.0083(9) 0.0164(9) 0.0115(8) -0.0050(6) 0.0050(7) -0.0041(7)
Rb1 0.00981(14) 0.01024(14) 0.00964(13) -0.00018(7) 0.00440(9) 0.00069(7)
Mn1 0.0058(2) 0.0078(2) 0.0050(2) -0.00046(16) 0.00221(18) 0.00034(17)
P1 0.0062(3) 0.0079(3) 0.0062(3) 0.0006(2) 0.0027(2) -0.0001(2)
F1 0.0076(6) 0.0112(6) 0.0097(6) 0.0005(5) 0.0029(5) 0.0007(5)
O1 0.0099(8) 0.0110(8) 0.0075(7) -0.0022(6) 0.0038(6) -0.0030(6)
O2 0.0105(8) 0.0100(8) 0.0078(8) -0.0006(6) 0.0035(7) 0.0020(6)

loop_
_atom_type_symbol
_atom_type_description
_atom_type_scat_dispersion_real
_atom_type_scat_dispersion_imag
_atom_type_scat_source
O O 0.0106 0.0060 'International Tables Vol C Tables 4.2.6.8 and 6.1.1.4'
P P 0.1023 0.0942 'International Tables Vol C Tables 4.2.6.8 and 6.1.1.4'
Mn Mn 0.3368 0.7283 'International Tables Vol C Tables 4.2.6.8 and 6.1.1.4'
Rb Rb -0.9393 2.9676 'International Tables Vol C Tables 4.2.6.8 and 6.1.1.4'
F F 0.0171 0.0103 'International Tables Vol C Tables 4.2.6.8 and 6.1.1.4'
H H 0.0000 0.0000 'International Tables Vol C Tables 4.2.6.8 and 6.1.1.4'

loop_
_geom_angle_atom_site_label_1
_geom_angle_atom_site_label_2
_geom_angle_atom_site_label_3
_geom_angle
_geom_angle_site_symmetry_1
_geom_angle_site_symmetry_3
P1 O3 Mn1 133.45(10) . 1_455
P1 O3 Rb1 93.49(7) . 4_465
Mn1 O3 Rb1 89.60(5) 1_455 4_465
P1 O4 Rb1 131.51(10) . 2
P1 O4 Rb1 91.72(8) . .
Rb1 O4 Rb1 97.97(5) 2 .
P1 O4 Rb1 111.22(8) . 3_565
Rb1 O4 Rb1 93.47(5) 2 3_565
Rb1 O4 Rb1 136.58(6) . 3_565
F1 Rb1 F1 135.12(4) 4_566 .
F1 Rb1 O4 82.16(4) 4_566 2_545
F1 Rb1 O4 130.25(4) . 2_545
F1 Rb1 O1 102.01(4) 4_566 .
F1 Rb1 O1 54.31(4) . .
O4 Rb1 O1 92.57(5) 2_545 .
F1 Rb1 F1 127.40(2) 4_566 3
F1 Rb1 F1 94.43(4) . 3
O4 Rb1 F1 74.31(4) 2_545 3
O1 Rb1 F1 125.01(4) . 3
F1 Rb1 O2 141.76(4) 4_566 3
F1 Rb1 O2 65.39(4) . 3
O4 Rb1 O2 66.02(5) 2_545 3
O1 Rb1 O2 60.96(4) . 3
F1 Rb1 O2 65.03(4) 3 3
F1 Rb1 O2 66.03(4) 4_566 4_566
F1 Rb1 O2 148.05(4) . 4_566
O4 Rb1 O2 66.58(5) 2_545 4_566
O1 Rb1 O2 156.58(4) . 4_566
F1 Rb1 O2 61.51(4) 3 4_566
O2 Rb1 O2 115.21(4) 3 4_566
F1 Rb1 O2 115.50(4) 4_566 .
F1 Rb1 O2 65.20(4) . .
O4 Rb1 O2 136.79(5) 2_545 .
O1 Rb1 O2 118.92(4) . .
F1 Rb1 O2 63.62(4) 3 .
O2 Rb1 O2 102.39(4) 3 .
O2 Rb1 O2 84.43(4) 4_566 .
F1 Rb1 O3 56.99(4) 4_566 4_666
F1 Rb1 O3 99.07(4) . 4_666
O4 Rb1 O3 72.76(5) 2_545 4_666
O1 Rb1 O3 47.69(4) . 4_666
F1 Rb1 O3 145.54(4) 3 4_666
O2 Rb1 O3 92.21(4) 3 4_666
O2 Rb1 O3 112.64(4) 4_566 4_666
O2 Rb1 O3 150.34(4) . 4_666
F1 Rb1 O4 70.59(4) 4_566 .
F1 Rb1 O4 99.57(4) . .
O4 Rb1 O4 127.27(3) 2_545 .
O1 Rb1 O4 136.05(5) . .
F1 Rb1 O4 87.47(4) 3 .
O2 Rb1 O4 146.14(4) 3 .
O2 Rb1 O4 61.28(4) 4_566 .
O2 Rb1 O4 45.11(4) . .
O3 Rb1 O4 120.86(4) 4_666 .
F1 Rb1 O4 68.75(4) 4_566 3_565
F1 Rb1 O4 74.68(4) . 3_565
O4 Rb1 O4 150.90(5) 2_545 3_565
O1 Rb1 O4 92.90(5) . 3_565
F1 Rb1 O4 124.01(4) 3 3_565
O2 Rb1 O4 139.88(4) 3 3_565
O2 Rb1 O4 100.53(5) 4_566 3_565
O2 Rb1 O4 62.05(4) . 3_565
O3 Rb1 O4 90.21(4) 4_666 3_565
O4 Rb1 O4 43.42(6) . 3_565
F1 Rb1 P1 93.57(3) 4_566 .
F1 Rb1 P1 89.98(3) . .
O4 Rb1 P1 124.77(4) 2_545 .
O1 Rb1 P1 141.33(3) . .
F1 Rb1 P1 65.26(3) 3 .
O2 Rb1 P1 121.51(3) 3 .
O2 Rb1 P1 61.73(3) 4_566 .
O2 Rb1 P1 25.68(3) . .
O3 Rb1 P1 145.55(3) 4_666 .
O4 Rb1 P1 24.82(3) . .
O4 Rb1 P1 60.13(3) 3_565 .
F1 Mn1 F1 180.00(9) . 3_655
F1 Mn1 O1 90.96(6) . 3_655
F1 Mn1 O1 89.04(6) 3_655 3_655
F1 Mn1 O1 89.04(6) . .
F1 Mn1 O1 90.96(6) 3_655 .
O1 Mn1 O1 180.00(13) 3_655 .
F1 Mn1 O3 91.24(6) . 1_655
F1 Mn1 O3 88.76(6) 3_655 1_655
O1 Mn1 O3 91.23(6) 3_655 1_655
O1 Mn1 O3 88.77(6) . 1_655
F1 Mn1 O3 88.76(6) . 3
F1 Mn1 O3 91.24(6) 3_655 3
O1 Mn1 O3 88.77(6) 3_655 3
O1 Mn1 O3 91.23(6) . 3
O3 Mn1 O3 180.00(2) 1_655 3
F1 Mn1 Rb1 136.16(4) . 3_655
F1 Mn1 Rb1 43.84(4) 3_655 3_655
O1 Mn1 Rb1 45.31(5) 3_655 3_655
O1 Mn1 Rb1 134.69(5) . 3_655
O3 Mn1 Rb1 92.38(4) 1_655 3_655
O3 Mn1 Rb1 87.62(4) 3 3_655
F1 Mn1 Rb1 43.84(4) . .
F1 Mn1 Rb1 136.16(4) 3_655 .
O1 Mn1 Rb1 134.69(5) 3_655 .
O1 Mn1 Rb1 45.31(5) . .
O3 Mn1 Rb1 87.62(4) 1_655 .
O3 Mn1 Rb1 92.38(4) 3 .
Rb1 Mn1 Rb1 180.0 3_655 .
F1 Mn1 Rb1 138.11(4) . 2_645
F1 Mn1 Rb1 41.89(4) 3_655 2_645
O1 Mn1 Rb1 107.96(5) 3_655 2_645
O1 Mn1 Rb1 72.04(5) . 2_645
O3 Mn1 Rb1 124.20(4) 1_655 2_645
O3 Mn1 Rb1 55.80(4) 3 2_645
Rb1 Mn1 Rb1 70.135(4) 3_655 2_645
Rb1 Mn1 Rb1 109.865(4) . 2_645
F1 Mn1 Rb1 41.89(4) . 4_565
F1 Mn1 Rb1 138.11(4) 3_655 4_565
O1 Mn1 Rb1 72.04(5) 3_655 4_565
O1 Mn1 Rb1 107.96(5) . 4_565
O3 Mn1 Rb1 55.80(4) 1_655 4_565
O3 Mn1 Rb1 124.20(4) 3 4_565
Rb1 Mn1 Rb1 109.865(4) 3_655 4_565
Rb1 Mn1 Rb1 70.135(4) . 4_565
Rb1 Mn1 Rb1 180.000(5) 2_645 4_565
O3 P1 O1 110.49(9) . 4_465
O3 P1 O4 108.69(10) . .
O1 P1 O4 113.25(10) 4_465 .
O3 P1 O2 110.67(9) . .
O1 P1 O2 108.02(9) 4_465 .
O4 P1 O2 105.63(10) . .
O3 P1 Rb1 84.00(7) . .
O1 P1 Rb1 164.96(7) 4_465 .
O4 P1 Rb1 63.47(7) . .
O2 P1 Rb1 61.28(6) . .
O3 P1 Rb1 62.05(6) . 4_465
O1 P1 Rb1 49.27(6) 4_465 4_465
O4 P1 Rb1 137.19(8) . 4_465
O2 P1 Rb1 116.82(7) . 4_465
Rb1 P1 Rb1 143.614(17) . 4_465
O3 P1 Rb1 80.34(6) . 2
O1 P1 Rb1 111.61(7) 4_465 2
O4 P1 Rb1 32.09(7) . 2
O2 P1 Rb1 131.47(7) . 2
Rb1 P1 Rb1 73.870(11) . 2
Rb1 P1 Rb1 110.054(15) 4_465 2
Mn1 F1 Rb1 112.36(6) . 4_565
Mn1 F1 Rb1 109.96(5) . .
Rb1 F1 Rb1 103.93(4) 4_565 .
Mn1 F1 Rb1 132.28(6) . 3
Rb1 F1 Rb1 106.51(4) 4_565 3
Rb1 F1 Rb1 85.57(4) . 3
P1 O1 Mn1 133.31(10) 4_666 .
P1 O1 Rb1 107.24(8) 4_666 .
Mn1 O1 Rb1 106.53(6) . .
P1 O2 Rb1 140.37(9) . 3
P1 O2 Rb1 124.24(8) . 4_565
Rb1 O2 Rb1 94.41(4) 3 4_565
P1 O2 Rb1 93.04(7) . .
Rb1 O2 Rb1 77.61(4) 3 .
Rb1 O2 Rb1 89.36(4) 4_565 .

loop_
_geom_bond_atom_site_label_1
_geom_bond_atom_site_label_2
_geom_bond_distance
_geom_bond_site_symmetry_2
O3 P1 1.5176(17) .
O3 Mn1 2.2228(16) 1_455
O3 Rb1 3.2380(16) 4_465
O4 P1 1.5330(18) .
O4 Rb1 2.8850(17) 2
O4 Rb1 3.2680(18) .
O4 Rb1 3.2813(18) 3_565
Rb1 F1 2.8264(13) 4_566
Rb1 F1 2.8846(13) .
Rb1 O4 2.8850(17) 2_545
Rb1 O1 2.9031(17) .
Rb1 F1 2.9749(13) 3
Rb1 O2 3.1449(16) 3
Rb1 O2 3.1908(17) 4_566
Rb1 O2 3.2064(17) .
Rb1 O3 3.2380(16) 4_666
Rb1 O4 3.2813(18) 3_565
Rb1 P1 3.6511(6) .
Mn1 F1 1.8392(13) .
Mn1 F1 1.8392(13) 3_655
Mn1 O1 1.9269(15) 3_655
Mn1 O1 1.9269(15) .
Mn1 O3 2.2228(16) 1_655
Mn1 O3 2.2228(16) 3
Mn1 Rb1 3.9147(2) 3_655
Mn1 Rb1 3.9148(2) 2_645
Mn1 Rb1 3.9148(2) 4_565
P1 O1 1.5269(16) 4_465
P1 O2 1.5846(17) .
P1 Rb1 3.6588(6) 4_465
P1 Rb1 4.0664(6) 2
F1 Rb1 2.8264(13) 4_565
F1 Rb1 2.9749(13) 3
O1 P1 1.5269(16) 4_666
O2 Rb1 3.1449(16) 3
O2 Rb1 3.1908(17) 4_565
